data_1543351
loop_
_publ_author_name
'Rillema, D. Paul'
'Moore, Curtis'
'Jehan, Ali'

_publ_section_title
;
 Bis(\m-diethyl
 sulfide-\k^2^<i>S</i>:<i>S</i>)bis[(biphenyl-2,2'-diyl)platinum(ll)]
;
_journal_coeditor_code ZL4008
_journal_issue 5
_journal_name_full IUCrData
_journal_page_first x160789
_journal_paper_doi 10.1107/S2414314616007896
_journal_volume 1
_journal_year 2016
_chemical_formula_iupac '[Pt2 (C12 H10)2 (C4 H8 S)2]'
_chemical_formula_moiety 'C32 H36 Pt2 S2'
_chemical_formula_sum 'C32 H36 Pt2 S2'
_chemical_formula_weight 874.91
_chemical_name_systematic
;
Bis(\m-diethyl
sulfide-\k^2^<i>S</i>:<i>S</i>)bis[(biphenyl-2,2'-diyl)platinum(ll)]
;
_space_group_crystal_system monoclinic
_space_group_IT_number 14
_space_group_name_Hall '-P 2yn'
_space_group_name_H-M_alt 'P 1 21/n 1'
_symmetry_space_group_name_Hall '-P 2yn'
_symmetry_space_group_name_H-M 'P 1 21/n 1'
_atom_sites_solution_hydrogens geom
_atom_sites_solution_primary direct
_atom_sites_solution_secondary difmap
_audit_creation_method
;
Olex2 1.2-beta
(compiled 2015.01.26 svn.r3150 for OlexSys, GUI svn.r4998)
;
_cell_angle_alpha 90
_cell_angle_beta 109.639(5)
_cell_angle_gamma 90
_cell_formula_units_Z 4
_cell_length_a 19.2938(15)
_cell_length_b 7.8839(6)
_cell_length_c 19.6969(17)
_cell_measurement_reflns_used 9904
_cell_measurement_temperature 100
_cell_measurement_theta_max 28.333
_cell_measurement_theta_min 2.196
_cell_volume 2821.8(4)
_computing_cell_refinement
;
SAINT (Bruker, 2012)
;
_computing_data_collection
;
APEX2 (Bruker, 2013)
;
_computing_data_reduction
;
SAINT (Bruker, 2012)
;
_computing_molecular_graphics
;
OLEX2 (Dolomanov <i>et al.</i>,  2009)
;
_computing_publication_material
;
OLEX2 (Dolomanov <i>et al.</i>,  2009)
;
_computing_structure_refinement
;
SHELXL2015 (Sheldrick, 2015b)
;
_computing_structure_solution
;
SHELXT (Sheldrick, 2015a)
;
_diffrn_ambient_temperature 100.0
_diffrn_detector_area_resol_mean 7.9
_diffrn_measured_fraction_theta_full 0.999
_diffrn_measured_fraction_theta_max 0.959
_diffrn_measurement_device 'Kappa Four-Circle Diffractometer'
_diffrn_measurement_device_type 'Bruker APEXII Ultra'
_diffrn_measurement_method '\w and \f scans'
_diffrn_radiation_monochromator 'Double Bounce Multilayer Mirrors'
_diffrn_radiation_type MoK\a
_diffrn_radiation_wavelength 0.71073
_diffrn_reflns_av_R_equivalents 0.0519
_diffrn_reflns_limit_h_max 25
_diffrn_reflns_limit_h_min -23
_diffrn_reflns_limit_k_max 10
_diffrn_reflns_limit_k_min -10
_diffrn_reflns_limit_l_max 26
_diffrn_reflns_limit_l_min -26
_diffrn_reflns_number 39433
_diffrn_reflns_theta_full 25.000
_diffrn_reflns_theta_max 28.333
_diffrn_reflns_theta_min 2.807
_diffrn_standards_number 0
_exptl_absorpt_coefficient_mu 10.072
_exptl_absorpt_correction_T_max 0.0479
_exptl_absorpt_correction_T_min 0.0175
_exptl_absorpt_correction_type multi-scan
_exptl_absorpt_process_details
;
(SADABS; Bruker, 2015)
;
_exptl_crystal_colour Yellow
_exptl_crystal_density_diffrn 2.059
_exptl_crystal_description Rod
_exptl_crystal_F_000 1664
_exptl_crystal_size_max 0.053
_exptl_crystal_size_mid 0.015
_exptl_crystal_size_min 0.011
_refine_diff_density_max 1.932
_refine_diff_density_min -1.804
_refine_ls_extinction_method none
_refine_ls_goodness_of_fit_ref 1.097
_refine_ls_hydrogen_treatment constr
_refine_ls_matrix_type full
_refine_ls_number_parameters 329
_refine_ls_number_reflns 6763
_refine_ls_number_restraints 0
_refine_ls_restrained_S_all 1.097
_refine_ls_R_factor_all 0.0456
_refine_ls_R_factor_gt 0.0333
_refine_ls_shift/su_max 0.001
_refine_ls_shift/su_mean 0.000
_refine_ls_structure_factor_coef Fsqd
_refine_ls_weighting_details 'w=1/[\s^2^(Fo^2^)+(0.0141P)^2^+15.5401P] where P=(Fo^2^+2Fc^2^)/3'
_refine_ls_weighting_scheme calc
_refine_ls_wR_factor_gt 0.0633
_refine_ls_wR_factor_ref 0.0664
_reflns_number_gt 5668
_reflns_number_total 6763
_reflns_threshold_expression 'I > 2\s(I)'
_cod_data_source_file zl4008sup1.cif
_cod_data_source_block I
_cod_database_code 1543351
_shelx_space_group_comment
;
The symmetry employed for this shelxl refinement is uniquely defined
by the following loop, which should always be used as a source of
symmetry information in preference to the above space-group names.
They are only intended as comments.
;
_shelx_estimated_absorpt_t_min 0.617
_shelx_estimated_absorpt_t_max 0.897

loop_
_space_group_symop_operation_xyz
'x, y, z'
'-x+1/2, y+1/2, -z+1/2'
'-x, -y, -z'
'x-1/2, -y-1/2, z-1/2'

loop_
_atom_site_type_symbol
_atom_site_label
_atom_site_fract_x
_atom_site_fract_y
_atom_site_fract_z
_atom_site_U_iso_or_equiv
_atom_site_adp_type
_atom_site_calc_flag
_atom_site_occupancy
Pt Pt1 1.06321(2) 0.28426(3) 0.22858(2) 0.01920(6) Uani d 1
Pt Pt2 0.92032(2) 0.59665(3) 0.22827(2) 0.01973(6) Uani d 1
S S1 0.96358(8) 0.43818(17) 0.14799(7) 0.0201(3) Uani d 1
S S2 1.02012(8) 0.44260(17) 0.30952(7) 0.0209(3) Uani d 1
C C1 1.1019(3) 0.1619(7) 0.1581(3) 0.0205(11) Uani d 1
C C2 1.1493(3) 0.1631(7) 0.2996(3) 0.0198(11) Uani d 1
C C3 0.8333(3) 0.7156(7) 0.1570(3) 0.0216(12) Uani d 1
C C4 0.8827(3) 0.7209(7) 0.2990(3) 0.0210(11) Uani d 1
C C5 1.0705(3) 0.1585(7) 0.0830(3) 0.0230(12) Uani d 1
H H5 1.0250 0.2150 0.0607 0.028 Uiso calc 1
C C6 1.1040(3) 0.0741(7) 0.0399(3) 0.0234(12) Uani d 1
H H6 1.0818 0.0746 -0.0110 0.028 Uiso calc 1
C C7 1.1697(3) -0.0101(7) 0.0720(3) 0.0250(13) Uani d 1
H H7 1.1932 -0.0667 0.0431 0.030 Uiso calc 1
C C8 1.2013(3) -0.0117(7) 0.1466(3) 0.0248(12) Uani d 1
H H8 1.2462 -0.0708 0.1686 0.030 Uiso calc 1
C C9 1.1680(3) 0.0720(7) 0.1893(3) 0.0204(11) Uani d 1
C C10 1.1955(3) 0.0738(7) 0.2690(3) 0.0207(12) Uani d 1
C C11 1.2586(3) -0.0065(7) 0.3120(3) 0.0244(12) Uani d 1
H H11 1.2890 -0.0643 0.2903 0.029 Uiso calc 1
C C12 1.2781(3) -0.0034(7) 0.3867(3) 0.0263(13) Uani d 1
H H12 1.3220 -0.0568 0.4163 0.032 Uiso calc 1
C C13 1.2327(3) 0.0781(7) 0.4172(3) 0.0264(13) Uani d 1
H H13 1.2445 0.0776 0.4681 0.032 Uiso calc 1
C C14 1.1696(3) 0.1612(7) 0.3741(3) 0.0249(12) Uani d 1
H H14 1.1395 0.2182 0.3964 0.030 Uiso calc 1
C C15 0.8112(3) 0.7139(7) 0.0820(3) 0.0227(12) Uani d 1
H H15 0.8405 0.6553 0.0593 0.027 Uiso calc 1
C C16 0.7473(3) 0.7956(7) 0.0391(3) 0.0241(12) Uani d 1
H H16 0.7338 0.7915 -0.0120 0.029 Uiso calc 1
C C17 0.7035(3) 0.8824(7) 0.0704(3) 0.0259(13) Uani d 1
H H17 0.6594 0.9356 0.0412 0.031 Uiso calc 1
C C18 0.7250(3) 0.8909(7) 0.1456(3) 0.0257(13) Uani d 1
H H18 0.6963 0.9538 0.1676 0.031 Uiso calc 1
C C19 0.7881(3) 0.8078(7) 0.1883(3) 0.0221(12) Uani d 1
C C20 0.8163(3) 0.8089(7) 0.2682(3) 0.0231(12) Uani d 1
C C21 0.7823(3) 0.8892(7) 0.3106(3) 0.0259(13) Uani d 1
H H21 0.7366 0.9452 0.2885 0.031 Uiso calc 1
C C22 0.8140(3) 0.8894(8) 0.3854(3) 0.0280(13) Uani d 1
H H22 0.7900 0.9433 0.4146 0.034 Uiso calc 1
C C23 0.8807(4) 0.8101(7) 0.4164(3) 0.0284(13) Uani d 1
H H23 0.9036 0.8122 0.4672 0.034 Uiso calc 1
C C24 0.9149(3) 0.7269(7) 0.3742(3) 0.0257(13) Uani d 1
H H24 0.9610 0.6731 0.3968 0.031 Uiso calc 1
C C25 0.9924(3) 0.5681(7) 0.0864(3) 0.0239(12) Uani d 1
H H25A 1.0208 0.4980 0.0633 0.029 Uiso calc 1
H H25B 0.9485 0.6125 0.0481 0.029 Uiso calc 1
C C26 1.0396(4) 0.7150(8) 0.1260(3) 0.0321(14) Uani d 1
H H26A 1.0111 0.7857 0.1480 0.048 Uiso calc 1
H H26B 1.0548 0.7833 0.0919 0.048 Uiso calc 1
H H26C 1.0832 0.6710 0.1637 0.048 Uiso calc 1
C C27 0.8930(3) 0.3033(7) 0.0872(3) 0.0252(13) Uani d 1
H H27A 0.8484 0.3715 0.0631 0.030 Uiso calc 1
H H27B 0.9111 0.2565 0.0496 0.030 Uiso calc 1
C C28 0.8738(4) 0.1596(9) 0.1285(4) 0.0356(15) Uani d 1
H H28A 0.9175 0.0893 0.1505 0.053 Uiso calc 1
H H28B 0.8348 0.0903 0.0954 0.053 Uiso calc 1
H H28C 0.8567 0.2060 0.1662 0.053 Uiso calc 1
C C29 1.0927(3) 0.5749(7) 0.3692(3) 0.0246(12) Uani d 1
H H29A 1.0747 0.6306 0.4052 0.030 Uiso calc 1
H H29B 1.1356 0.5036 0.3953 0.030 Uiso calc 1
C C30 1.1156(4) 0.7083(8) 0.3256(4) 0.0370(16) Uani d 1
H H30A 1.1325 0.6527 0.2895 0.055 Uiso calc 1
H H30B 1.1555 0.7770 0.3577 0.055 Uiso calc 1
H H30C 1.0734 0.7814 0.3013 0.055 Uiso calc 1
C C31 0.9904(3) 0.3146(8) 0.3714(3) 0.0266(13) Uani d 1
H H31A 1.0338 0.2640 0.4084 0.032 Uiso calc 1
H H31B 0.9642 0.3865 0.3960 0.032 Uiso calc 1
C C32 0.9399(4) 0.1756(9) 0.3296(4) 0.0429(18) Uani d 1
H H32A 0.8964 0.2264 0.2940 0.064 Uiso calc 1
H H32B 0.9247 0.1045 0.3628 0.064 Uiso calc 1
H H32C 0.9660 0.1059 0.3047 0.064 Uiso calc 1

loop_
_atom_site_aniso_label
_atom_site_aniso_U_11
_atom_site_aniso_U_22
_atom_site_aniso_U_33
_atom_site_aniso_U_12
_atom_site_aniso_U_13
_atom_site_aniso_U_23
Pt1 0.02093(11) 0.01524(10) 0.02032(11) 0.00053(8) 0.00548(8) 0.00055(8)
Pt2 0.02191(11) 0.01607(10) 0.02061(11) 0.00074(8) 0.00635(8) 0.00018(8)
S1 0.0227(7) 0.0160(7) 0.0206(7) 0.0007(5) 0.0059(6) 0.0004(5)
S2 0.0231(7) 0.0184(7) 0.0206(7) 0.0011(5) 0.0066(6) 0.0007(5)
C1 0.025(3) 0.016(3) 0.021(3) -0.002(2) 0.007(2) 0.002(2)
C2 0.021(3) 0.018(3) 0.020(3) -0.003(2) 0.006(2) 0.001(2)
C3 0.026(3) 0.016(3) 0.022(3) -0.004(2) 0.007(2) -0.001(2)
C4 0.023(3) 0.016(3) 0.024(3) -0.001(2) 0.008(2) 0.002(2)
C5 0.028(3) 0.015(3) 0.025(3) 0.002(2) 0.008(2) 0.002(2)
C6 0.030(3) 0.017(3) 0.023(3) -0.002(2) 0.009(2) 0.000(2)
C7 0.031(3) 0.019(3) 0.029(3) -0.001(2) 0.014(3) -0.003(2)
C8 0.026(3) 0.018(3) 0.030(3) 0.004(2) 0.010(3) 0.001(2)
C9 0.023(3) 0.013(3) 0.026(3) -0.003(2) 0.009(2) -0.001(2)
C10 0.030(3) 0.013(3) 0.021(3) -0.005(2) 0.010(2) 0.000(2)
C11 0.023(3) 0.017(3) 0.033(3) 0.002(2) 0.009(3) 0.002(2)
C12 0.027(3) 0.018(3) 0.029(3) 0.003(2) 0.003(3) 0.006(2)
C13 0.033(3) 0.018(3) 0.024(3) -0.002(2) 0.005(3) 0.001(2)
C14 0.026(3) 0.018(3) 0.030(3) -0.001(2) 0.009(3) 0.000(2)
C15 0.027(3) 0.016(3) 0.026(3) 0.000(2) 0.009(2) 0.001(2)
C16 0.026(3) 0.020(3) 0.024(3) -0.003(2) 0.006(2) 0.000(2)
C17 0.023(3) 0.020(3) 0.031(3) 0.003(2) 0.004(3) 0.003(2)
C18 0.027(3) 0.021(3) 0.028(3) 0.005(2) 0.007(3) -0.002(2)
C19 0.022(3) 0.015(3) 0.028(3) -0.002(2) 0.006(2) -0.003(2)
C20 0.024(3) 0.017(3) 0.029(3) 0.000(2) 0.011(2) 0.000(2)
C21 0.024(3) 0.021(3) 0.035(3) 0.003(2) 0.013(3) 0.001(3)
C22 0.034(3) 0.025(3) 0.029(3) -0.002(3) 0.016(3) -0.004(3)
C23 0.040(4) 0.022(3) 0.024(3) -0.001(3) 0.012(3) 0.001(2)
C24 0.030(3) 0.020(3) 0.026(3) 0.005(2) 0.009(3) 0.001(2)
C25 0.033(3) 0.018(3) 0.023(3) -0.001(2) 0.012(3) 0.000(2)
C26 0.040(4) 0.027(3) 0.031(3) -0.011(3) 0.014(3) 0.000(3)
C27 0.025(3) 0.020(3) 0.027(3) -0.005(2) 0.005(2) -0.005(2)
C28 0.037(4) 0.033(4) 0.034(4) -0.010(3) 0.009(3) 0.000(3)
C29 0.024(3) 0.022(3) 0.021(3) -0.001(2) -0.001(2) -0.005(2)
C30 0.039(4) 0.028(3) 0.037(4) -0.006(3) 0.003(3) 0.004(3)
C31 0.028(3) 0.027(3) 0.026(3) 0.002(2) 0.010(3) 0.004(2)
C32 0.060(5) 0.029(4) 0.045(4) -0.013(3) 0.026(4) -0.006(3)

loop_
_atom_type_symbol
_atom_type_description
_atom_type_scat_dispersion_real
_atom_type_scat_dispersion_imag
_atom_type_scat_source
C C 0.0033 0.0016 'International Tables Vol C Tables 4.2.6.8 and 6.1.1.4'
H H 0.0000 0.0000 'International Tables Vol C Tables 4.2.6.8 and 6.1.1.4'
Pt Pt -1.7033 8.3905 'International Tables Vol C Tables 4.2.6.8 and 6.1.1.4'
S S 0.1246 0.1234 'International Tables Vol C Tables 4.2.6.8 and 6.1.1.4'

loop_
_geom_angle_atom_site_label_1
_geom_angle_atom_site_label_2
_geom_angle_atom_site_label_3
_geom_angle
S1 Pt1 S2 78.08(5)
C1 Pt1 S1 100.76(16)
C1 Pt1 S2 176.78(16)
C2 Pt1 S1 177.46(16)
C2 Pt1 S2 100.11(16)
C2 Pt1 C1 80.9(2)
S1 Pt2 S2 78.09(5)
C3 Pt2 S1 100.21(16)
C3 Pt2 S2 176.99(16)
C3 Pt2 C4 81.2(2)
C4 Pt2 S1 177.17(16)
C4 Pt2 S2 100.35(16)
Pt1 S1 Pt2 102.14(5)
C25 S1 Pt1 112.0(2)
C25 S1 Pt2 113.82(19)
C25 S1 C27 102.7(3)
C27 S1 Pt1 113.5(2)
C27 S1 Pt2 113.1(2)
Pt2 S2 Pt1 101.69(5)
C29 S2 Pt1 111.5(2)
C29 S2 Pt2 114.43(19)
C31 S2 Pt1 114.6(2)
C31 S2 Pt2 111.6(2)
C31 S2 C29 103.5(3)
C5 C1 Pt1 127.2(4)
C5 C1 C9 117.4(5)
C9 C1 Pt1 115.3(4)
C10 C2 Pt1 115.4(4)
C14 C2 Pt1 127.8(4)
C14 C2 C10 116.7(5)
C15 C3 Pt2 128.2(4)
C15 C3 C19 116.7(5)
C19 C3 Pt2 115.0(4)
C20 C4 Pt2 115.3(4)
C24 C4 Pt2 127.5(4)
C24 C4 C20 117.2(5)
C1 C5 H5 119.1
C1 C5 C6 121.8(5)
C6 C5 H5 119.1
C5 C6 H6 120.2
C7 C6 C5 119.5(5)
C7 C6 H6 120.2
C6 C7 H7 120.1
C6 C7 C8 119.8(5)
C8 C7 H7 120.1
C7 C8 H8 119.7
C9 C8 C7 120.7(5)
C9 C8 H8 119.7
C1 C9 C10 114.2(5)
C8 C9 C1 120.7(5)
C8 C9 C10 125.1(5)
C2 C10 C9 113.7(5)
C11 C10 C2 121.1(5)
C11 C10 C9 125.1(5)
C10 C11 H11 119.7
C10 C11 C12 120.6(5)
C12 C11 H11 119.7
C11 C12 H12 120.5
C13 C12 C11 119.0(5)
C13 C12 H12 120.5
C12 C13 H13 119.7
C12 C13 C14 120.5(6)
C14 C13 H13 119.7
C2 C14 C13 121.9(6)
C2 C14 H14 119.0
C13 C14 H14 119.0
C3 C15 H15 119.0
C3 C15 C16 122.1(5)
C16 C15 H15 119.0
C15 C16 H16 119.8
C17 C16 C15 120.4(5)
C17 C16 H16 119.8
C16 C17 H17 120.4
C16 C17 C18 119.2(5)
C18 C17 H17 120.4
C17 C18 H18 119.8
C19 C18 C17 120.4(5)
C19 C18 H18 119.8
C3 C19 C20 113.7(5)
C18 C19 C3 121.2(5)
C18 C19 C20 125.1(5)
C4 C20 C19 114.4(5)
C21 C20 C4 121.1(6)
C21 C20 C19 124.4(5)
C20 C21 H21 119.6
C20 C21 C22 120.8(6)
C22 C21 H21 119.6
C21 C22 H22 120.6
C23 C22 C21 118.8(6)
C23 C22 H22 120.6
C22 C23 H23 119.6
C22 C23 C24 120.9(6)
C24 C23 H23 119.6
C4 C24 H24 119.4
C23 C24 C4 121.1(6)
C23 C24 H24 119.4
S1 C25 H25A 109.5
S1 C25 H25B 109.5
H25A C25 H25B 108.1
C26 C25 S1 110.7(4)
C26 C25 H25A 109.5
C26 C25 H25B 109.5
C25 C26 H26A 109.5
C25 C26 H26B 109.5
C25 C26 H26C 109.5
H26A C26 H26B 109.5
H26A C26 H26C 109.5
H26B C26 H26C 109.5
S1 C27 H27A 109.6
S1 C27 H27B 109.6
H27A C27 H27B 108.1
C28 C27 S1 110.4(4)
C28 C27 H27A 109.6
C28 C27 H27B 109.6
C27 C28 H28A 109.5
C27 C28 H28B 109.5
C27 C28 H28C 109.5
H28A C28 H28B 109.5
H28A C28 H28C 109.5
H28B C28 H28C 109.5
S2 C29 H29A 109.7
S2 C29 H29B 109.7
H29A C29 H29B 108.2
C30 C29 S2 109.8(4)
C30 C29 H29A 109.7
C30 C29 H29B 109.7
C29 C30 H30A 109.5
C29 C30 H30B 109.5
C29 C30 H30C 109.5
H30A C30 H30B 109.5
H30A C30 H30C 109.5
H30B C30 H30C 109.5
S2 C31 H31A 109.9
S2 C31 H31B 109.9
H31A C31 H31B 108.3
C32 C31 S2 109.1(4)
C32 C31 H31A 109.9
C32 C31 H31B 109.9
C31 C32 H32A 109.5
C31 C32 H32B 109.5
C31 C32 H32C 109.5
H32A C32 H32B 109.5
H32A C32 H32C 109.5
H32B C32 H32C 109.5

loop_
_geom_bond_atom_site_label_1
_geom_bond_atom_site_label_2
_geom_bond_distance
Pt1 S1 2.3742(14)
Pt1 S2 2.3837(14)
Pt1 C1 2.028(6)
Pt1 C2 2.016(5)
Pt2 S1 2.3759(14)
Pt2 S2 2.3816(14)
Pt2 C3 2.021(6)
Pt2 C4 2.027(6)
S1 C25 1.812(6)
S1 C27 1.823(6)
S2 C29 1.823(6)
S2 C31 1.816(6)
C1 C5 1.396(8)
C1 C9 1.407(8)
C2 C10 1.419(8)
C2 C14 1.386(8)
C3 C15 1.394(8)
C3 C19 1.425(8)
C4 C20 1.403(8)
C4 C24 1.401(8)
C5 H5 0.9500
C5 C6 1.397(8)
C6 H6 0.9500
C6 C7 1.381(8)
C7 H7 0.9500
C7 C8 1.390(8)
C8 H8 0.9500
C8 C9 1.386(8)
C9 C10 1.478(7)
C10 C11 1.381(8)
C11 H11 0.9500
C11 C12 1.393(8)
C12 H12 0.9500
C12 C13 1.376(8)
C13 H13 0.9500
C13 C14 1.392(8)
C14 H14 0.9500
C15 H15 0.9500
C15 C16 1.396(8)
C16 H16 0.9500
C16 C17 1.383(8)
C17 H17 0.9500
C17 C18 1.400(8)
C18 H18 0.9500
C18 C19 1.390(8)
C19 C20 1.482(8)
C20 C21 1.378(8)
C21 H21 0.9500
C21 C22 1.394(8)
C22 H22 0.9500
C22 C23 1.374(9)
C23 H23 0.9500
C23 C24 1.387(8)
C24 H24 0.9500
C25 H25A 0.9900
C25 H25B 0.9900
C25 C26 1.517(8)
C26 H26A 0.9800
C26 H26B 0.9800
C26 H26C 0.9800
C27 H27A 0.9900
C27 H27B 0.9900
C27 C28 1.510(8)
C28 H28A 0.9800
C28 H28B 0.9800
C28 H28C 0.9800
C29 H29A 0.9900
C29 H29B 0.9900
C29 C30 1.514(8)
C30 H30A 0.9800
C30 H30B 0.9800
C30 H30C 0.9800
C31 H31A 0.9900
C31 H31B 0.9900
C31 C32 1.512(9)
C32 H32A 0.9800
C32 H32B 0.9800
C32 H32C 0.9800

_cod_database_fobs_code 1543351
